data_2005826
loop_
_publ_author_name
'Hempel, A.'
'Camerman, N.'
'Grierson, J.'
'Mastropaolo, D.'
'Camerman, A.'

_publ_section_title
;
 Stereochemistry of Chiral Sulfoxides used for the Synthesis of
 Antitumor Antibiotic Analogues of Sparsomycin
;
_journal_issue 12
_journal_name_full 'Acta Crystallographica Section C'
_journal_page_first 3207
_journal_page_last 3210
_journal_paper_doi 10.1107/S0108270196009948
_journal_volume 52
_journal_year 1996
_chemical_formula_moiety 'C16 H15 N O3 S'
_chemical_formula_sum 'C16 H15 N O3 S'
_chemical_formula_weight 301.35
_chemical_melting_point 452.5(5)
_chemical_name_systematic
;
4-[(S)-(4,5-dihydro-2-phenyl-4-oxazolyl)methyl]-(S)-sulfinylphenol
;
_space_group_IT_number 19
_symmetry_cell_setting orthorhombic
_symmetry_space_group_name_Hall 'P 2ac 2ab'
_symmetry_space_group_name_H-M 'P 21 21 21'
_audit_creation_method SHELXL
_cell_angle_alpha 90.00
_cell_angle_beta 90.00
_cell_angle_gamma 90.00
_cell_formula_units_Z 4
_cell_length_a 32.492(8)
_cell_length_b 7.756(3)
_cell_length_c 5.817(2)
_cell_measurement_reflns_used 12
_cell_measurement_temperature 293(2)
_cell_measurement_theta_max 45
_cell_measurement_theta_min 30
_cell_volume 1465.9(8)
_computing_cell_refinement 'Picker software'
_computing_data_collection 'Picker software'
_computing_data_reduction 'Picred-Picker software'
_computing_molecular_graphics 'ZORTEP (Zsolnai, 1995)'
_computing_publication_material SHELXL93
_computing_structure_refinement 'SHELXL93 (Sheldrick, 1993)'
_computing_structure_solution 'SHELXS86 (Sheldrick, 1990)'
_diffrn_ambient_temperature 293(2)
_diffrn_measurement_device 'PICKER FACS-1 4-circle diffractometer'
_diffrn_measurement_method '\q/2\q  scan'
_diffrn_radiation_monochromator none
_diffrn_radiation_source 'fine-focus sealed tube'
_diffrn_radiation_type CuK\a
_diffrn_radiation_wavelength 1.54178
_diffrn_reflns_av_R_equivalents 0.0000
_diffrn_reflns_av_sigmaI/netI 2.6724
_diffrn_reflns_limit_h_max 38
_diffrn_reflns_limit_h_min 0
_diffrn_reflns_limit_k_max 9
_diffrn_reflns_limit_k_min 0
_diffrn_reflns_limit_l_max 6
_diffrn_reflns_limit_l_min 0
_diffrn_reflns_number 1497
_diffrn_reflns_theta_max 65.00
_diffrn_reflns_theta_min 2.72
_diffrn_standards_decay_% 0
_diffrn_standards_interval_count 100
_diffrn_standards_number 3
_exptl_absorpt_coefficient_mu 2.047
_exptl_absorpt_correction_T_max 0.976
_exptl_absorpt_correction_T_min 0.874
_exptl_absorpt_correction_type '\y scan (North, Phillips & Mathews, 1968)'
_exptl_crystal_colour colourless
_exptl_crystal_density_diffrn 1.365
_exptl_crystal_density_meas ?
_exptl_crystal_description 'transparent blocks'
_exptl_crystal_F_000 632
_exptl_crystal_size_max 0.42
_exptl_crystal_size_mid 0.25
_exptl_crystal_size_min 0.24
_refine_diff_density_max 0.244
_refine_diff_density_min -0.254
_refine_ls_abs_structure_details 'Flack (1983)'
_refine_ls_abs_structure_Flack 0.00(6)
_refine_ls_extinction_coef 0.0067(14)
_refine_ls_extinction_method SHELXL
_refine_ls_goodness_of_fit_all 1.002
_refine_ls_goodness_of_fit_obs 1.050
_refine_ls_hydrogen_treatment 'hydrogens riding on parent atoms'
_refine_ls_matrix_type full
_refine_ls_number_parameters 194
_refine_ls_number_reflns 1497
_refine_ls_number_restraints 0
_refine_ls_restrained_S_all 1.002
_refine_ls_restrained_S_obs 1.050
_refine_ls_R_factor_all 0.0737
_refine_ls_R_factor_obs 0.0535
_refine_ls_shift/esd_max -0.057
_refine_ls_shift/esd_mean 0.008
_refine_ls_structure_factor_coef Fsqd
_refine_ls_weighting_details 'w = 1/[\s^2^(Fo^2^)+(0.1213P)^2^+0.3620P] where P=(Fo^2^+2Fc^2^)/3'
_refine_ls_weighting_scheme calc
_refine_ls_wR_factor_all 0.1739
_refine_ls_wR_factor_obs 0.1623
_reflns_number_observed 1221
_reflns_number_total 1497
_reflns_observed_criterion >2sigma(I)
_cod_data_source_file sx1014.cif
_cod_data_source_block 5
_cod_depositor_comments
;
The following automatic conversions were performed:

'_chemical_melting_point' value '452-453' was changed to '452.5(5)' -
the average value was taken and precision was estimated.

Automatic conversion script
Id: cif_fix_values 1715 2011-07-08 13:25:40Z adriana 

The following automatic conversions were performed:

'_exptl_crystal_density_meas' value 'not measured' was changed to '?'
- the value is perceived as not measured.

Automatic conversion script
Id: cif_fix_values 3008 2015-01-20 13:52:24Z robertas 

The following automatic conversions were performed:

'_refine_ls_weighting_scheme' value 'calc w =
1/[\s^2^(Fo^2^)+(0.1213P)^2^+0.3620P] where P=(Fo^2^+2Fc^2^)/3' was
changed to 'calc'. New tag '_refine_ls_weighting_details' was
created. The value of the new tag was set to 'w =
1/[\s^2^(Fo^2^)+(0.1213P)^2^+0.3620P] where P=(Fo^2^+2Fc^2^)/3'.

Automatic conversion script
Id: cif_fix_values 3143 2015-03-26 13:38:13Z robertas 
;
_cod_database_code 2005826

loop_
_symmetry_equiv_pos_as_xyz
'x, y, z'
'-x+1/2, -y, z+1/2'
'x+1/2, -y+1/2, -z'
'-x, y+1/2, -z+1/2'

loop_
_atom_site_aniso_label
_atom_site_aniso_U_11
_atom_site_aniso_U_22
_atom_site_aniso_U_33
_atom_site_aniso_U_12
_atom_site_aniso_U_13
_atom_site_aniso_U_23
C1 0.047(3) 0.052(3) 0.057(3) 0.000(3) -0.001(2) 0.002(3)
C2 0.067(3) 0.052(3) 0.068(4) 0.001(3) 0.017(4) 0.016(3)
C3 0.052(3) 0.049(3) 0.108(5) -0.005(3) 0.018(4) 0.008(4)
C4 0.047(3) 0.058(4) 0.099(5) -0.008(3) -0.012(3) 0.000(4)
C5 0.047(3) 0.048(3) 0.068(4) 0.000(2) -0.010(3) -0.010(3)
C6 0.032(2) 0.041(3) 0.053(3) 0.000(2) 0.003(2) -0.005(3)
C7 0.036(2) 0.041(3) 0.048(3) 0.002(2) 0.002(2) 0.003(2)
O8 0.053(2) 0.061(2) 0.063(2) -0.011(2) -0.020(2) 0.016(2)
C9 0.050(3) 0.055(3) 0.079(4) -0.001(3) -0.010(3) 0.020(3)
C10 0.035(2) 0.045(3) 0.071(4) -0.002(2) 0.001(3) 0.004(3)
N11 0.038(2) 0.047(2) 0.058(2) -0.004(2) -0.006(2) 0.008(2)
C12 0.041(3) 0.055(3) 0.078(4) -0.003(3) 0.013(3) -0.002(3)
S13 0.0454(8) 0.0441(8) 0.1027(13) 0.0033(6) 0.0000(8) 0.0134(9)
O14 0.060(3) 0.092(4) 0.106(4) -0.002(3) -0.019(3) 0.041(4)
C15 0.042(2) 0.028(2) 0.059(3) -0.003(2) 0.005(2) 0.003(2)
C16 0.049(3) 0.040(3) 0.052(3) 0.000(2) 0.009(3) -0.002(3)
C17 0.050(3) 0.046(3) 0.043(3) -0.010(2) 0.004(2) -0.004(3)
C18 0.036(2) 0.039(2) 0.051(3) -0.006(2) 0.007(2) 0.008(3)
C19 0.048(3) 0.046(3) 0.053(3) -0.002(2) 0.010(3) 0.000(3)
C20 0.049(3) 0.055(3) 0.050(3) -0.010(3) -0.004(3) 0.008(3)
O21 0.041(2) 0.078(3) 0.061(2) 0.005(2) 0.008(2) 0.009(2)

loop_
_atom_site_label
_atom_site_occupancy
_atom_site_fract_x
_atom_site_fract_y
_atom_site_fract_z
_atom_site_U_iso_or_equiv
_atom_site_thermal_displace_type
_atom_site_calc_flag
_atom_site_refinement_flags
_atom_site_type_symbol
C1 1 0.0811(2) -0.3988(8) 0.264(1) 0.052(1) Uani d . C
H1 1 0.1022(2) -0.3484(8) 0.349(1) 0.072(5) Uiso calc R H
C2 1 0.0609(2) -0.5401(8) 0.349(1) 0.062(2) Uani d . C
H2 1 0.0686(2) -0.5865(8) 0.490(1) 0.072(5) Uiso calc R H
C3 1 0.0288(2) -0.6143(9) 0.225(1) 0.070(2) Uani d . C
H3 1 0.0149(2) -0.7094(9) 0.283(1) 0.072(5) Uiso calc R H
C4 1 0.0183(2) -0.5470(9) 0.020(1) 0.068(2) Uani d . C
H4 1 -0.0032(2) -0.5968(9) -0.063(1) 0.072(5) Uiso calc R H
C5 1 0.0384(2) -0.4059(8) -0.073(1) 0.054(1) Uani d . C
H5 1 0.0307(2) -0.3626(8) -0.216(1) 0.072(5) Uiso calc R H
C6 1 0.0701(1) -0.3299(7) 0.050(1) 0.042(1) Uani d . C
C7 1 0.0909(1) -0.1767(7) -0.0436(9) 0.042(1) Uani d . C
O8 1 0.0748(1) -0.1151(5) -0.2399(7) 0.059(1) Uani d . O
C9 1 0.0970(2) 0.0413(8) -0.294(1) 0.061(2) Uani d . C
H9A 1 0.0794(2) 0.1417(8) -0.280(1) 0.072(5) Uiso calc R H
H9B 1 0.1082(2) 0.0370(8) -0.449(1) 0.072(5) Uiso calc R H
C10 1 0.1318(2) 0.0448(7) -0.113(1) 0.050(1) Uani d . C
H10 1 0.1582(2) 0.0217(7) -0.1899(1) 0.072(5) Uiso calc R H
N11 1 0.1215(1) -0.1000(6) 0.0418(8) 0.048(1) Uani d . N
C12 1 0.1347(2) 0.2139(8) 0.020(1) 0.058(2) Uani d . C
H12A 1 0.1502(2) 0.1953(8) 0.160(1) 0.072(5) Uiso calc R H
H12B 1 0.1072(2) 0.2515(8) 0.062(1) 0.072(5) Uiso calc R H
S13 1 0.1595(1) 0.3806(2) -0.1489(4) 0.0641(6) Uani d . S
O14 1 0.1461(1) 0.3538(7) -0.3908(9) 0.086(2) Uani d . O
C15 1 0.2112(1) 0.3036(6) -0.1279(9) 0.043(1) Uani d . C
C16 1 0.2332(2) 0.3419(7) 0.066(1) 0.047(1) Uani d . C
H16 1 0.2209(2) 0.4025(7) 0.185(1) 0.072(5) Uiso calc R H
C17 1 0.2742(2) 0.2896(7) 0.083(1) 0.046(1) Uani d . C
H17 1 0.2892(2) 0.3122(7) 0.2157(9) 0.072(5) Uiso calc R H
C18 1 0.2923(1) 0.2032(7) -0.1007(9) 0.042(1) Uani d . C
C19 1 0.2699(2) 0.1647(7) -0.297(1) 0.049(1) Uani d . C
H19 1 0.2819(2) 0.1057(7) -0.418(1) 0.072(5) Uiso calc R H
C20 1 0.2290(2) 0.2165(7) -0.307(1) 0.051(1) Uani d . C
H20 1 0.2135(2) 0.1917(7) -0.437(1) 0.072(5) Uiso calc R H
O21 1 0.3323(1) 0.1572(7) -0.0749(7) 0.060(1) Uani d . O
H21 1 0.3426(7) 0.141(10) -0.202(1) 0.08(3) Uiso calc R H

loop_
_atom_type_symbol
_atom_type_description
_atom_type_scat_dispersion_real
_atom_type_scat_dispersion_imag
_atom_type_scat_source
C C 0.0181 0.0091 'International Tables Vol C Tables 4.2.6.8 and 6.1.1.4'
H H 0.0000 0.0000 'International Tables Vol C Tables 4.2.6.8 and 6.1.1.4'
N N 0.0311 0.0180 'International Tables Vol C Tables 4.2.6.8 and 6.1.1.4'
O O 0.0492 0.0322 'International Tables Vol C Tables 4.2.6.8 and 6.1.1.4'
S S 0.3331 0.5567 'International Tables Vol C Tables 4.2.6.8 and 6.1.1.4'

loop_
_geom_angle_atom_site_label_1
_geom_angle_atom_site_label_2
_geom_angle_atom_site_label_3
_geom_angle
C2 C1 C6 120.3(6)
C2 C1 H1 119.9(4)
C6 C1 H1 119.9(3)
C1 C2 C3 120.1(6)
C1 C2 H2 119.9(4)
C3 C2 H2 119.9(4)
C4 C3 C2 119.4(6)
C4 C3 H3 120.3(4)
C2 C3 H3 120.3(4)
C3 C4 C5 121.9(6)
C3 C4 H4 119.0(4)
C5 C4 H4 119.0(4)
C6 C5 C4 119.3(6)
C6 C5 H5 120.3(4)
C4 C5 H5 120.4(4)
C5 C6 C1 119.0(5)
C5 C6 C7 119.7(5)
C1 C6 C7 121.3(5)
N11 C7 O8 118.4(5)
N11 C7 C6 126.7(5)
O8 C7 C6 114.9(4)
C7 O8 C9 106.7(4)
O8 C9 C10 103.5(5)
O8 C9 H9A 111.1(3)
C10 C9 H9A 111.1(4)
O8 C9 H9B 111.1(3)
C10 C9 H9B 111.1(3)
H9A C9 H9B 109.0
N11 C10 C9 103.7(4)
N11 C10 C12 110.9(5)
C9 C10 C12 113.9(5)
N11 C10 H10 109.4(3)
C9 C10 H10 109.4(3)
C12 C10 H10 109.4(3)
C7 N11 C10 107.2(4)
C10 C12 S13 111.4(4)
C10 C12 H12A 109.4(3)
S13 C12 H12A 109.3(2)
C10 C12 H12B 109.4(3)
S13 C12 H12B 109.3(2)
H12A C12 H12B 108.0
O14 S13 C15 107.1(3)
O14 S13 C12 106.4(3)
C15 S13 C12 98.2(3)
C16 C15 C20 120.8(5)
C16 C15 S13 118.4(4)
C20 C15 S13 120.7(4)
C15 C16 C17 119.7(5)
C15 C16 H16 120.1(3)
C17 C16 H16 120.1(3)
C16 C17 C18 119.1(5)
C16 C17 H17 120.4(3)
C18 C17 H17 120.4(3)
O21 C18 C19 122.5(5)
O21 C18 C17 116.5(5)
C19 C18 C17 121.0(5)
C18 C19 C20 118.4(5)
C18 C19 H19 120.8(3)
C20 C19 H19 120.8(3)
C15 C20 C19 121.0(5)
C15 C20 H20 119.5(3)
C19 C20 H20 119.5(3)
C18 O21 H21 109.5(3)

loop_
_geom_bond_atom_site_label_1
_geom_bond_atom_site_label_2
_geom_bond_distance
C1 C2 1.369(8)
C1 C6 1.401(8)
C1 H1 0.93
C2 C3 1.392(10)
C2 H2 0.93
C3 C4 1.347(10)
C3 H3 0.93
C4 C5 1.383(9)
C4 H4 0.93
C5 C6 1.385(7)
C5 H5 0.93
C6 C7 1.472(7)
C7 N11 1.260(6)
C7 O8 1.344(6)
O8 C9 1.447(7)
C9 C10 1.543(8)
C9 H9A 0.97
C9 H9B 0.97
C10 N11 1.480(7)
C10 C12 1.526(8)
C10 H10 0.98
C12 S13 1.812(6)
C12 H12A 0.97
C12 H12B 0.97
S13 O14 1.488(6)
S13 C15 1.787(5)
C15 C16 1.366(8)
C15 C20 1.369(7)
C16 C17 1.397(7)
C16 H16 0.93
C17 C18 1.391(7)
C17 H17 0.93
C18 O21 1.357(6)
C18 C19 1.384(7)
C19 C20 1.389(8)
C19 H19 0.93
C20 H20 0.93
O21 H21 0.82

loop_
_cod_related_entry_id
_cod_related_entry_database
_cod_related_entry_code
1 ChemSpider 21186587
